data_2236356
loop_
_publ_author_name
'Hu, Ting-Chuan'
'Ye, Jun-Xlan'
'He, Sheng-Ting'
'Chiang, Guan-Ru'
'Lo, Yih-Hsing'

_publ_section_title
;
 (Ammine)(carbonyl)[hydridotris(pyrazol-1-yl-\k<i>N</i>^2^)borato](triphenylphosphine-\k<i>P</i>)ruthenium(II)
 chloride dichloromethane disolvate
;
_journal_coeditor_code HY2593
_journal_issue 11
_journal_name_full 'Acta Crystallographica Section E'
_journal_page_first m1361
_journal_page_last m1362
_journal_paper_doi 10.1107/S160053681204247X
_journal_volume 68
_journal_year 2012
_chemical_formula_iupac '[Ru (C O) (N H3) (C9 H10 B N6) (C18 H15 P)] Cl , 2C H2 Cl2'
_chemical_formula_moiety 'C28 H28 B N7 O P Ru, 2(C H2 Cl2), Cl'
_chemical_formula_sum 'C30 H32 B Cl5 N7 O P Ru'
_chemical_formula_weight 826.73
_chemical_name_systematic
;
(Ammine)(carbonyl)[hydridotris(pyrazol-1-yl-\k<i>N</i>^2^)borato]\
(triphenylphosphine-\k<i>P</i>)ruthenium(II) chloride dichloromethane
disolvate
;
_space_group_IT_number 2
_symmetry_cell_setting triclinic
_symmetry_space_group_name_Hall '-P 1'
_symmetry_space_group_name_H-M 'P -1'
_atom_sites_solution_hydrogens geom
_atom_sites_solution_primary direct
_atom_sites_solution_secondary difmap
_audit_creation_method SHELXL-97
_cell_angle_alpha 83.5200(10)
_cell_angle_beta 65.6020(10)
_cell_angle_gamma 61.7570(10)
_cell_formula_units_Z 2
_cell_length_a 12.4813(4)
_cell_length_b 12.5337(4)
_cell_length_c 14.5389(5)
_cell_measurement_reflns_used 6218
_cell_measurement_temperature 200(2)
_cell_measurement_theta_max 25.03
_cell_measurement_theta_min 1.85
_cell_volume 1815.02(11)
_computing_cell_refinement 'DENZO/SCALEPACK (Otwinowski & Minor, 1997)'
_computing_data_collection 'COLLECT (Nonius, 1998)'
_computing_data_reduction 'DENZO/SCALEPACK (Otwinowski & Minor, 1997)'
_computing_molecular_graphics 'ORTEP-3 (Farrugia, 1997)'
_computing_publication_material 'WinGX (Farrugia, 1999)'
_computing_structure_refinement 'SHELXL97 (Sheldrick, 2008)'
_computing_structure_solution 'SHELXS97 (Sheldrick, 2008)'
_diffrn_ambient_temperature 200(2)
_diffrn_detector_area_resol_mean 9
_diffrn_measured_fraction_theta_full 0.970
_diffrn_measured_fraction_theta_max 0.970
_diffrn_measurement_device_type 'Nonuis KappaCCD'
_diffrn_measurement_method '\w and \f scans'
_diffrn_radiation_monochromator graphite
_diffrn_radiation_source 'fine-focus sealed tube'
_diffrn_radiation_type MoK\a
_diffrn_radiation_wavelength 0.71073
_diffrn_reflns_av_R_equivalents 0.0263
_diffrn_reflns_av_sigmaI/netI 0.0353
_diffrn_reflns_limit_h_max 13
_diffrn_reflns_limit_h_min -14
_diffrn_reflns_limit_k_max 14
_diffrn_reflns_limit_k_min -14
_diffrn_reflns_limit_l_max 16
_diffrn_reflns_limit_l_min -17
_diffrn_reflns_number 15492
_diffrn_reflns_theta_full 25.03
_diffrn_reflns_theta_max 25.03
_diffrn_reflns_theta_min 1.85
_exptl_absorpt_coefficient_mu 0.879
_exptl_absorpt_correction_T_max 0.9491
_exptl_absorpt_correction_T_min 0.8507
_exptl_absorpt_correction_type multi-scan
_exptl_absorpt_process_details '(DENZO/SCALEPACK; Otwinowski & Minor, 1997)'
_exptl_crystal_colour 'pale brown'
_exptl_crystal_density_diffrn 1.513
_exptl_crystal_density_method 'not measured'
_exptl_crystal_description prism
_exptl_crystal_F_000 836
_exptl_crystal_size_max 0.19
_exptl_crystal_size_mid 0.18
_exptl_crystal_size_min 0.06
_refine_diff_density_max 1.382
_refine_diff_density_min -1.286
_refine_ls_extinction_method none
_refine_ls_goodness_of_fit_ref 1.057
_refine_ls_hydrogen_treatment constr
_refine_ls_matrix_type full
_refine_ls_number_parameters 414
_refine_ls_number_reflns 6218
_refine_ls_number_restraints 0
_refine_ls_restrained_S_all 1.057
_refine_ls_R_factor_all 0.0536
_refine_ls_R_factor_gt 0.0450
_refine_ls_shift/su_max 0.002
_refine_ls_shift/su_mean 0.000
_refine_ls_structure_factor_coef Fsqd
_refine_ls_weighting_details 'calc w=1/[\s^2^(Fo^2^)+(0.0531P)^2^+4.6440P] where P=(Fo^2^+2Fc^2^)/3'
_refine_ls_weighting_scheme calc
_refine_ls_wR_factor_gt 0.1128
_refine_ls_wR_factor_ref 0.1185
_reflns_number_gt 5363
_reflns_number_total 6218
_reflns_threshold_expression I>2\s(I)
_cod_data_source_file hy2593.cif
_cod_data_source_block I
_cod_database_code 2236356
_cod_database_fobs_code 2236356

loop_
_symmetry_equiv_pos_as_xyz
'x, y, z'
'-x, -y, -z'

loop_
_atom_site_type_symbol
_atom_site_label
_atom_site_fract_x
_atom_site_fract_y
_atom_site_fract_z
_atom_site_U_iso_or_equiv
_atom_site_adp_type
_atom_site_calc_flag
_atom_site_refinement_flags
_atom_site_occupancy
_atom_site_symmetry_multiplicity
C C1 0.6168(4) 0.6084(4) 0.5701(3) 0.0318(10) Uani d . 1 1
C C2 0.8651(4) 0.6798(4) 0.4754(3) 0.0346(10) Uani d . 1 1
H H2 0.8343 0.6880 0.4238 0.041 Uiso calc R 1 1
C C3 0.9927(5) 0.6574(4) 0.4584(4) 0.0428(12) Uani d . 1 1
H H3 1.0637 0.6485 0.3949 0.051 Uiso calc R 1 1
C C4 0.9938(4) 0.6510(4) 0.5529(4) 0.0386(11) Uani d . 1 1
H H4 1.0675 0.6358 0.5667 0.046 Uiso calc R 1 1
C C5 0.5042(4) 0.9461(4) 0.8065(3) 0.0309(9) Uani d . 1 1
H H5 0.4218 0.9963 0.8010 0.037 Uiso calc R 1 1
C C6 0.5517(5) 0.9794(4) 0.8629(4) 0.0402(11) Uani d . 1 1
H H6 0.5096 1.0544 0.9031 0.048 Uiso calc R 1 1
C C7 0.6727(5) 0.8808(4) 0.8484(4) 0.0406(11) Uani d . 1 1
H H7 0.7308 0.8755 0.8771 0.049 Uiso calc R 1 1
C C8 0.6801(4) 0.4640(4) 0.7665(3) 0.0305(9) Uani d . 1 1
H H8 0.6240 0.4396 0.7566 0.037 Uiso calc R 1 1
C C9 0.7674(5) 0.3977(4) 0.8111(4) 0.0394(11) Uani d . 1 1
H H9 0.7830 0.3210 0.8367 0.047 Uiso calc R 1 1
C C10 0.8270(5) 0.4663(4) 0.8105(3) 0.0375(11) Uani d . 1 1
H H10 0.8923 0.4450 0.8364 0.045 Uiso calc R 1 1
C C11 0.3668(4) 0.6016(4) 0.7954(3) 0.0271(9) Uani d . 1 1
C C12 0.3887(4) 0.5342(4) 0.7134(3) 0.0340(10) Uani d . 1 1
H H12 0.4084 0.5628 0.6482 0.041 Uiso calc R 1 1
C C13 0.3819(5) 0.4265(4) 0.7261(4) 0.0406(11) Uani d . 1 1
H H13 0.3959 0.3819 0.6698 0.049 Uiso calc R 1 1
C C14 0.3545(5) 0.3830(4) 0.8209(4) 0.0426(12) Uani d . 1 1
H H14 0.3521 0.3078 0.8293 0.051 Uiso calc R 1 1
C C15 0.3311(5) 0.4494(4) 0.9023(4) 0.0391(11) Uani d . 1 1
H H15 0.3115 0.4201 0.9673 0.047 Uiso calc R 1 1
C C16 0.3356(4) 0.5595(4) 0.8905(3) 0.0322(10) Uani d . 1 1
H H16 0.3175 0.6056 0.9476 0.039 Uiso calc R 1 1
C C17 0.2429(4) 0.8429(4) 0.7386(3) 0.0288(9) Uani d . 1 1
C C18 0.1595(4) 0.8063(4) 0.7260(4) 0.0382(11) Uani d . 1 1
H H18 0.1697 0.7270 0.7401 0.046 Uiso calc R 1 1
C C19 0.0618(5) 0.8856(5) 0.6930(4) 0.0453(12) Uani d . 1 1
H H19 0.0063 0.8596 0.6839 0.054 Uiso calc R 1 1
C C20 0.0447(5) 1.0004(5) 0.6735(4) 0.0463(13) Uani d . 1 1
H H20 -0.0211 1.0531 0.6495 0.056 Uiso calc R 1 1
C C21 0.1227(5) 1.0402(4) 0.6886(3) 0.0418(11) Uani d . 1 1
H H21 0.1089 1.1209 0.6770 0.050 Uiso calc R 1 1
C C22 0.2209(4) 0.9622(4) 0.7207(3) 0.0336(10) Uani d . 1 1
H H22 0.2744 0.9900 0.7309 0.040 Uiso calc R 1 1
C C23 0.3286(4) 0.8051(4) 0.9024(3) 0.0254(9) Uani d . 1 1
C C24 0.2045(4) 0.9035(4) 0.9547(3) 0.0319(9) Uani d . 1 1
H H24 0.1429 0.9404 0.9240 0.038 Uiso calc R 1 1
C C25 0.1699(5) 0.9481(4) 1.0515(3) 0.0381(11) Uani d . 1 1
H H25 0.0853 1.0162 1.0862 0.046 Uiso calc R 1 1
C C26 0.2571(5) 0.8945(4) 1.0976(3) 0.0356(10) Uani d . 1 1
H H26 0.2323 0.9248 1.1642 0.043 Uiso calc R 1 1
C C27 0.3814(4) 0.7963(4) 1.0463(3) 0.0314(9) Uani d . 1 1
H H27 0.4421 0.7595 1.0777 0.038 Uiso calc R 1 1
C C28 0.4173(4) 0.7517(4) 0.9494(3) 0.0295(9) Uani d . 1 1
H H28 0.5026 0.6844 0.9146 0.035 Uiso calc R 1 1
C C29 -0.1096(9) 0.7309(9) 0.0766(6) 0.104(2) Uani d . 1 1
H H29A -0.1022 0.6649 0.1218 0.125 Uiso calc R 1 1
H H29B -0.2005 0.7998 0.1093 0.125 Uiso calc R 1 1
C C30 0.6854(7) 0.1297(6) 0.5851(7) 0.091(3) Uani d . 1 1
H H30A 0.6822 0.1400 0.5176 0.109 Uiso calc R 1 1
H H30B 0.5930 0.1573 0.6368 0.109 Uiso calc R 1 1
N N1 0.7924(3) 0.6881(3) 0.5748(3) 0.0286(8) Uani d . 1 1
N N2 0.8728(3) 0.6699(3) 0.6227(3) 0.0312(8) Uani d . 1 1
N N3 0.5912(3) 0.8327(3) 0.7607(2) 0.0257(7) Uani d . 1 1
N N4 0.6956(3) 0.7934(3) 0.7871(3) 0.0292(8) Uani d . 1 1
N N5 0.6857(3) 0.5683(3) 0.7391(2) 0.0273(7) Uani d . 1 1
N N6 0.7776(3) 0.5686(3) 0.7671(3) 0.0297(8) Uani d . 1 1
N N7 0.5307(4) 0.8656(3) 0.5813(3) 0.0340(8) Uani d . 1 1
H H7A 0.5129 0.9336 0.6141 0.051 Uiso calc R 1 1
H H7B 0.4554 0.8763 0.5773 0.051 Uiso calc R 1 1
H H7C 0.5956 0.8519 0.5177 0.051 Uiso calc R 1 1
O O1 0.6390(4) 0.5409(3) 0.5087(3) 0.0504(9) Uani d . 1 1
P P1 0.38165(10) 0.74186(9) 0.77381(8) 0.0240(2) Uani d . 1 1
Ru Ru1 0.59641(3) 0.71335(3) 0.66320(2) 0.02287(11) Uani d . 1 1
B B1 0.8199(5) 0.6693(5) 0.7388(4) 0.0322(11) Uani d . 1 1
H H1 0.8899 0.6545 0.7627 0.039 Uiso calc R 1 1
Cl Cl1 0.64723(12) 0.82746(10) 0.33609(8) 0.0368(3) Uani d . 1 1
Cl Cl2 0.00232(16) 0.77728(14) 0.06739(14) 0.0696(4) Uani d . 1 1
Cl Cl3 -0.0912(3) 0.6798(3) -0.0359(2) 0.1344(10) Uani d . 1 1
Cl Cl4 0.7435(2) 0.22085(17) 0.6034(2) 0.1061(8) Uani d . 1 1
Cl Cl5 0.78060(17) -0.02459(14) 0.59197(12) 0.0695(4) Uani d . 1 1

loop_
_atom_site_aniso_label
_atom_site_aniso_U_11
_atom_site_aniso_U_22
_atom_site_aniso_U_33
_atom_site_aniso_U_12
_atom_site_aniso_U_13
_atom_site_aniso_U_23
C1 0.034(2) 0.033(2) 0.027(2) -0.018(2) -0.010(2) 0.0062(19)
C2 0.035(2) 0.031(2) 0.026(2) -0.014(2) -0.005(2) 0.0019(18)
C3 0.035(3) 0.041(3) 0.035(3) -0.019(2) 0.003(2) 0.000(2)
C4 0.028(2) 0.034(2) 0.050(3) -0.017(2) -0.009(2) 0.004(2)
C5 0.036(2) 0.027(2) 0.027(2) -0.0175(19) -0.007(2) -0.0009(18)
C6 0.054(3) 0.032(2) 0.036(3) -0.022(2) -0.015(2) -0.004(2)
C7 0.054(3) 0.045(3) 0.038(3) -0.030(2) -0.023(2) 0.005(2)
C8 0.029(2) 0.025(2) 0.027(2) -0.0135(18) -0.0020(19) 0.0007(17)
C9 0.040(3) 0.029(2) 0.039(3) -0.014(2) -0.013(2) 0.012(2)
C10 0.038(3) 0.039(3) 0.034(2) -0.015(2) -0.019(2) 0.010(2)
C11 0.024(2) 0.024(2) 0.030(2) -0.0105(17) -0.0073(18) -0.0008(17)
C12 0.036(2) 0.032(2) 0.034(2) -0.018(2) -0.011(2) -0.0003(19)
C13 0.042(3) 0.035(2) 0.048(3) -0.020(2) -0.016(2) -0.007(2)
C14 0.045(3) 0.028(2) 0.059(3) -0.022(2) -0.018(3) 0.003(2)
C15 0.040(3) 0.033(2) 0.043(3) -0.021(2) -0.014(2) 0.011(2)
C16 0.032(2) 0.030(2) 0.035(2) -0.0169(19) -0.011(2) 0.0012(19)
C17 0.028(2) 0.034(2) 0.021(2) -0.0122(19) -0.0081(18) 0.0002(17)
C18 0.035(2) 0.040(3) 0.040(3) -0.017(2) -0.015(2) -0.002(2)
C19 0.034(3) 0.059(3) 0.043(3) -0.017(2) -0.020(2) -0.004(2)
C20 0.033(3) 0.057(3) 0.034(3) -0.008(2) -0.017(2) 0.007(2)
C21 0.037(3) 0.038(3) 0.034(3) -0.010(2) -0.011(2) 0.007(2)
C22 0.033(2) 0.033(2) 0.031(2) -0.014(2) -0.011(2) 0.0020(19)
C23 0.032(2) 0.024(2) 0.022(2) -0.0166(18) -0.0079(18) 0.0012(16)
C24 0.030(2) 0.032(2) 0.032(2) -0.0121(19) -0.013(2) 0.0002(18)
C25 0.033(2) 0.038(3) 0.030(2) -0.010(2) -0.008(2) -0.005(2)
C26 0.042(3) 0.039(3) 0.027(2) -0.023(2) -0.009(2) -0.0017(19)
C27 0.036(2) 0.037(2) 0.027(2) -0.021(2) -0.014(2) 0.0057(18)
C28 0.029(2) 0.028(2) 0.030(2) -0.0131(18) -0.0108(19) 0.0035(18)
C29 0.091(6) 0.146 0.088(6) -0.076(4) -0.019(5) -0.008(5)
C30 0.054(4) 0.051(4) 0.174(8) -0.020(3) -0.054(5) -0.003(4)
N1 0.0305(19) 0.0272(18) 0.0270(19) -0.0141(16) -0.0101(16) 0.0030(15)
N2 0.0300(19) 0.0270(18) 0.034(2) -0.0141(16) -0.0098(17) 0.0030(15)
N3 0.0307(19) 0.0263(18) 0.0230(17) -0.0164(15) -0.0100(15) 0.0027(14)
N4 0.035(2) 0.0319(19) 0.0258(18) -0.0196(16) -0.0123(16) 0.0008(15)
N5 0.0277(18) 0.0252(18) 0.0234(18) -0.0118(15) -0.0056(15) -0.0002(14)
N6 0.0329(19) 0.0297(19) 0.0264(18) -0.0146(16) -0.0129(16) 0.0058(15)
N7 0.041(2) 0.0275(19) 0.0254(19) -0.0128(17) -0.0101(17) 0.0016(15)
O1 0.065(2) 0.051(2) 0.0351(19) -0.0325(19) -0.0113(18) -0.0118(17)
P1 0.0266(5) 0.0229(5) 0.0218(5) -0.0120(4) -0.0084(5) 0.0000(4)
Ru1 0.02684(19) 0.02058(18) 0.01927(18) -0.01138(14) -0.00723(14) 0.00071(12)
B1 0.033(3) 0.034(3) 0.032(3) -0.016(2) -0.016(2) 0.005(2)
Cl1 0.0489(7) 0.0335(6) 0.0332(6) -0.0221(5) -0.0186(5) 0.0047(5)
Cl2 0.0614(9) 0.0593(9) 0.0913(12) -0.0243(8) -0.0402(9) 0.0124(8)
Cl3 0.214(3) 0.174(3) 0.1143(18) -0.144(3) -0.102(2) 0.0540(18)
Cl4 0.0808(13) 0.0562(10) 0.186(2) -0.0259(9) -0.0583(15) -0.0194(12)
Cl5 0.0807(11) 0.0480(8) 0.0658(10) -0.0308(8) -0.0186(9) 0.0117(7)

loop_
_atom_type_symbol
_atom_type_description
_atom_type_scat_dispersion_real
_atom_type_scat_dispersion_imag
_atom_type_scat_source
C C 0.0033 0.0016 'International Tables Vol C Tables 4.2.6.8 and 6.1.1.4'
H H 0.0000 0.0000 'International Tables Vol C Tables 4.2.6.8 and 6.1.1.4'
N N 0.0061 0.0033 'International Tables Vol C Tables 4.2.6.8 and 6.1.1.4'
O O 0.0106 0.0060 'International Tables Vol C Tables 4.2.6.8 and 6.1.1.4'
P P 0.1023 0.0942 'International Tables Vol C Tables 4.2.6.8 and 6.1.1.4'
Ru Ru -1.2594 0.8363 'International Tables Vol C Tables 4.2.6.8 and 6.1.1.4'
B B 0.0013 0.0007 'International Tables Vol C Tables 4.2.6.8 and 6.1.1.4'
Cl Cl 0.1484 0.1585 'International Tables Vol C Tables 4.2.6.8 and 6.1.1.4'

loop_
_geom_angle_atom_site_label_1
_geom_angle_atom_site_label_2
_geom_angle_atom_site_label_3
_geom_angle
O1 C1 Ru1 175.1(4)
N1 C2 C3 110.0(4)
N1 C2 H2 125.0
C3 C2 H2 125.0
C4 C3 C2 105.3(4)
C4 C3 H3 127.4
C2 C3 H3 127.4
N2 C4 C3 108.6(4)
N2 C4 H4 125.7
C3 C4 H4 125.7
N3 C5 C6 110.1(4)
N3 C5 H5 125.0
C6 C5 H5 125.0
C7 C6 C5 105.1(4)
C7 C6 H6 127.5
C5 C6 H6 127.5
N4 C7 C6 108.9(4)
N4 C7 H7 125.6
C6 C7 H7 125.6
N5 C8 C9 110.5(4)
N5 C8 H8 124.7
C9 C8 H8 124.7
C10 C9 C8 105.3(4)
C10 C9 H9 127.4
C8 C9 H9 127.4
N6 C10 C9 108.8(4)
N6 C10 H10 125.6
C9 C10 H10 125.6
C16 C11 C12 118.8(4)
C16 C11 P1 122.2(3)
C12 C11 P1 119.0(3)
C13 C12 C11 120.7(4)
C13 C12 H12 119.6
C11 C12 H12 119.6
C12 C13 C14 120.1(4)
C12 C13 H13 119.9
C14 C13 H13 119.9
C15 C14 C13 119.6(4)
C15 C14 H14 120.2
C13 C14 H14 120.2
C14 C15 C16 120.7(4)
C14 C15 H15 119.7
C16 C15 H15 119.7
C11 C16 C15 120.0(4)
C11 C16 H16 120.0
C15 C16 H16 120.0
C18 C17 C22 117.9(4)
C18 C17 P1 123.5(3)
C22 C17 P1 118.6(3)
C19 C18 C17 120.2(5)
C19 C18 H18 119.9
C17 C18 H18 119.9
C20 C19 C18 120.8(5)
C20 C19 H19 119.6
C18 C19 H19 119.6
C19 C20 C21 120.1(4)
C19 C20 H20 119.9
C21 C20 H20 119.9
C20 C21 C22 119.8(5)
C20 C21 H21 120.1
C22 C21 H21 120.1
C21 C22 C17 121.2(4)
C21 C22 H22 119.4
C17 C22 H22 119.4
C24 C23 C28 118.8(4)
C24 C23 P1 122.7(3)
C28 C23 P1 118.5(3)
C25 C24 C23 120.3(4)
C25 C24 H24 119.8
C23 C24 H24 119.8
C26 C25 C24 120.6(4)
C26 C25 H25 119.7
C24 C25 H25 119.7
C25 C26 C27 119.7(4)
C25 C26 H26 120.1
C27 C26 H26 120.1
C28 C27 C26 120.1(4)
C28 C27 H27 119.9
C26 C27 H27 119.9
C27 C28 C23 120.4(4)
C27 C28 H28 119.8
C23 C28 H28 119.8
Cl3 C29 Cl2 115.3(5)
Cl3 C29 H29A 108.4
Cl2 C29 H29A 108.4
Cl3 C29 H29B 108.4
Cl2 C29 H29B 108.4
H29A C29 H29B 107.5
Cl4 C30 Cl5 114.3(4)
Cl4 C30 H30A 108.7
Cl5 C30 H30A 108.7
Cl4 C30 H30B 108.7
Cl5 C30 H30B 108.7
H30A C30 H30B 107.6
C2 N1 N2 106.9(3)
C2 N1 Ru1 134.2(3)
N2 N1 Ru1 118.8(2)
C4 N2 N1 109.2(4)
C4 N2 B1 130.9(4)
N1 N2 B1 119.9(3)
C5 N3 N4 106.6(3)
C5 N3 Ru1 134.6(3)
N4 N3 Ru1 118.7(2)
C7 N4 N3 109.4(4)
C7 N4 B1 130.7(4)
N3 N4 B1 119.7(3)
C8 N5 N6 106.2(3)
C8 N5 Ru1 135.4(3)
N6 N5 Ru1 118.3(2)
C10 N6 N5 109.3(3)
C10 N6 B1 129.6(4)
N5 N6 B1 120.8(3)
Ru1 N7 H7A 109.5
Ru1 N7 H7B 109.5
H7A N7 H7B 109.5
Ru1 N7 H7C 109.5
H7A N7 H7C 109.5
H7B N7 H7C 109.5
C11 P1 C23 103.28(18)
C11 P1 C17 103.31(19)
C23 P1 C17 104.22(18)
C11 P1 Ru1 114.55(13)
C23 P1 Ru1 112.47(13)
C17 P1 Ru1 117.45(14)
C1 Ru1 N5 91.82(16)
C1 Ru1 N1 90.69(16)
N5 Ru1 N1 85.37(13)
C1 Ru1 N7 92.17(16)
N5 Ru1 N7 171.29(14)
N1 Ru1 N7 86.84(14)
C1 Ru1 N3 174.48(16)
N5 Ru1 N3 88.26(13)
N1 Ru1 N3 83.82(13)
N7 Ru1 N3 87.02(13)
C1 Ru1 P1 93.18(14)
N5 Ru1 P1 91.56(9)
N1 Ru1 P1 175.14(9)
N7 Ru1 P1 95.95(11)
N3 Ru1 P1 92.33(9)
N2 B1 N6 107.9(4)
N2 B1 N4 108.1(3)
N6 B1 N4 108.7(4)
N2 B1 H1 110.7
N6 B1 H1 110.7
N4 B1 H1 110.7

loop_
_geom_bond_atom_site_label_1
_geom_bond_atom_site_label_2
_geom_bond_distance
_geom_bond_publ_flag
C1 O1 1.155(5) ?
C2 N1 1.336(5) ?
C2 C3 1.395(7) ?
C2 H2 0.9500 ?
C3 C4 1.373(7) ?
C3 H3 0.9500 ?
C4 N2 1.348(6) ?
C4 H4 0.9500 ?
C5 N3 1.341(5) ?
C5 C6 1.383(6) ?
C5 H5 0.9500 ?
C6 C7 1.372(7) ?
C6 H6 0.9500 ?
C7 N4 1.339(6) ?
C7 H7 0.9500 ?
C8 N5 1.349(5) ?
C8 C9 1.379(6) ?
C8 H8 0.9500 ?
C9 C10 1.375(7) ?
C9 H9 0.9500 ?
C10 N6 1.346(5) ?
C10 H10 0.9500 ?
C11 C16 1.388(6) ?
C11 C12 1.396(6) ?
C11 P1 1.833(4) ?
C12 C13 1.379(6) ?
C12 H12 0.9500 ?
C13 C14 1.390(7) ?
C13 H13 0.9500 ?
C14 C15 1.372(7) ?
C14 H14 0.9500 ?
C15 C16 1.397(6) ?
C15 H15 0.9500 ?
C16 H16 0.9500 ?
C17 C18 1.398(6) ?
C17 C22 1.400(6) ?
C17 P1 1.838(4) ?
C18 C19 1.391(6) ?
C18 H18 0.9500 ?
C19 C20 1.365(7) ?
C19 H19 0.9500 ?
C20 C21 1.380(7) ?
C20 H20 0.9500 ?
C21 C22 1.384(6) ?
C21 H21 0.9500 ?
C22 H22 0.9500 ?
C23 C24 1.389(6) ?
C23 C28 1.400(6) ?
C23 P1 1.838(4) ?
C24 C25 1.388(6) ?
C24 H24 0.9500 ?
C25 C26 1.376(6) ?
C25 H25 0.9500 ?
C26 C27 1.387(6) ?
C26 H26 0.9500 ?
C27 C28 1.385(6) ?
C27 H27 0.9500 ?
C28 H28 0.9500 ?
C29 Cl3 1.710(8) ?
C29 Cl2 1.704(8) ?
C29 H29A 0.9900 ?
C29 H29B 0.9900 ?
C30 Cl4 1.707(6) ?
C30 Cl5 1.744(7) ?
C30 H30A 0.9900 ?
C30 H30B 0.9900 ?
N1 N2 1.367(5) ?
N2 B1 1.538(6) ?
N3 N4 1.359(5) ?
N4 B1 1.543(6) ?
N5 N6 1.368(5) ?
N6 B1 1.541(6) ?
N7 H7A 0.9100 ?
N7 H7B 0.9100 ?
N7 H7C 0.9100 ?
B1 H1 1.0000 ?
Ru1 N1 2.121(3) y
Ru1 N3 2.136(3) y
Ru1 N5 2.100(3) y
Ru1 N7 2.132(3) y
Ru1 C1 1.851(5) y
Ru1 P1 2.3581(11) y

loop_
_geom_hbond_atom_site_label_D
_geom_hbond_atom_site_label_H
_geom_hbond_atom_site_label_A
_geom_hbond_site_symmetry_A
_geom_hbond_distance_DH
_geom_hbond_distance_HA
_geom_hbond_distance_DA
_geom_hbond_angle_DHA
N7 H7A Cl1 2_676 0.91 2.67 3.454(4) 145
N7 H7C Cl1 . 0.91 2.46 3.240(4) 143
